data_1528165
loop_
_publ_author_name
'Villadsen, J.'

_publ_section_title
;
 Note on the crystal structure of vanadium dichloride
;
_journal_name_full 'Acta Chemica Scandinavica (1-27,1973-42,1988)'
_journal_page_first 2146
_journal_page_last 2146
_journal_volume 13
_journal_year 1959
_chemical_formula_sum 'Cl2 V'
_chemical_name_systematic 'V Cl2'
_space_group_IT_number 164
_symmetry_space_group_name_Hall '-P 3 2"'
_symmetry_space_group_name_H-M 'P -3 m 1'
_cell_angle_alpha 90
_cell_angle_beta 90
_cell_angle_gamma 120
_cell_formula_units_Z 1
_cell_length_a 3.6
_cell_length_b 3.6
_cell_length_c 5.83
_cell_volume 65.434
_citation_journal_id_ASTM ACSAA4
_cod_data_source_file Villadsen_ACSAA4_1959_1729.cif
_cod_data_source_block Cl2V1
_cod_original_cell_volume 65.4341
_cod_original_formula_sum 'Cl2 V1'
_cod_database_code 1528165

loop_
_symmetry_equiv_pos_as_xyz
x,y,z
-y,x-y,z
-x+y,-x,z
y,x,-z
-x,-x+y,-z
x-y,-y,-z
-x,-y,-z
y,-x+y,-z
x-y,x,-z
-y,-x,z
x,x-y,z
-x+y,y,z

loop_
_atom_site_label
_atom_site_type_symbol
_atom_site_fract_x
_atom_site_fract_y
_atom_site_fract_z
_atom_site_occupancy
_atom_site_U_iso_or_equiv
V1 V+2 0 0 0 1 0.0
Cl1 Cl-1 0.3333 0.6667 0.25 1 0.0
